data_1553458
loop_
_publ_author_name
'Sabbasani, Venkata R.'
'Yun, Sang Young'
'Lee, Daesung'

_publ_section_title
;
 Structure and reactivity of sulfonamide- and acetate-chelated ruthenium
 alkylidene complexes
;
_journal_issue 8
_journal_name_full 'Organic Chemistry Frontiers'
_journal_page_first 939
_journal_paper_doi 10.1039/C6QO00148C
_journal_volume 3
_journal_year 2016
_chemical_formula_sum 'C42 H43 Cl2 N3 O4 Ru S'
_chemical_formula_weight 857.82
_chemical_name_common vs_nts_ru2
_space_group_crystal_system trigonal
_space_group_IT_number 148
_space_group_name_Hall '-R 3'
_space_group_name_H-M_alt 'R -3 :H'
_atom_sites_solution_hydrogens geom
_audit_update_record
;
2016-04-03 deposited with the CCDC.
2016-05-23 downloaded from the CCDC.
;
_cell_angle_alpha 90
_cell_angle_beta 90
_cell_angle_gamma 120
_cell_formula_units_Z 18
_cell_length_a 40.354(8)
_cell_length_b 40.354(8)
_cell_length_c 14.657(3)
_cell_measurement_reflns_used 9374
_cell_measurement_temperature 200.(2)
_cell_measurement_theta_max 26.8495
_cell_measurement_theta_min 2.5113
_cell_volume 20670(7)
_computing_structure_refinement 'SHELXL-2014/7 (Sheldrick, 2014)'
_diffrn_ambient_temperature 200.(2)
_diffrn_measured_fraction_theta_full 1.000
_diffrn_measured_fraction_theta_max 1.000
_diffrn_measurement_device_type
;
Bruker SMART X2S
;
_diffrn_radiation_wavelength 0.71073
_diffrn_reflns_av_R_equivalents 0.1117
_diffrn_reflns_av_unetI/netI 0.0520
_diffrn_reflns_limit_h_max 51
_diffrn_reflns_limit_h_min -51
_diffrn_reflns_limit_k_max 51
_diffrn_reflns_limit_k_min -51
_diffrn_reflns_limit_l_max 18
_diffrn_reflns_limit_l_min -18
_diffrn_reflns_number 124295
_diffrn_reflns_theta_full 27.10
_diffrn_reflns_theta_max 27.10
_diffrn_reflns_theta_min 1.01
_exptl_absorpt_coefficient_mu 0.542
_exptl_absorpt_correction_T_max 0.86
_exptl_absorpt_correction_T_min 0.65
_exptl_absorpt_process_details
;
;
_exptl_crystal_colour black
_exptl_crystal_density_diffrn 1.240
_exptl_crystal_density_method 'not measured'
_exptl_crystal_description plate
_exptl_crystal_F_000 7956
_exptl_crystal_size_max 0.600
_exptl_crystal_size_mid 0.410
_exptl_crystal_size_min 0.200
_refine_diff_density_max 1.691
_refine_diff_density_min -1.412
_refine_ls_extinction_method none
_refine_ls_goodness_of_fit_ref 1.297
_refine_ls_hydrogen_treatment constr
_refine_ls_matrix_type full
_refine_ls_number_parameters 485
_refine_ls_number_reflns 10128
_refine_ls_number_restraints 0
_refine_ls_restrained_S_all 1.297
_refine_ls_R_factor_all 0.0857
_refine_ls_R_factor_gt 0.0660
_refine_ls_shift/su_max 0.004
_refine_ls_shift/su_mean 0.000
_refine_ls_structure_factor_coef Fsqd
_refine_ls_weighting_details 'w=1/[\s^2^(Fo^2^)+(0.1000P)^2^+0.7957P] where P=(Fo^2^+2Fc^2^)/3'
_refine_ls_weighting_scheme calc
_refine_ls_wR_factor_gt 0.1839
_refine_ls_wR_factor_ref 0.1966
_reflns_number_gt 7489
_reflns_number_total 10128
_reflns_threshold_expression 'I > 2\s(I)'
_cod_data_source_file c6qo00148c2.cif
_cod_data_source_block npm_vs_8c
_cod_original_cell_volume 20670.(9)
_cod_original_sg_symbol_H-M 'R -3'
_cod_database_code 1553458
_platon_squeeze_void_probe_radius 1.20

loop_
_space_group_symop_operation_xyz
'x, y, z'
'-y, x-y, z'
'-x+y, -x, z'
'x+2/3, y+1/3, z+1/3'
'-y+2/3, x-y+1/3, z+1/3'
'-x+y+2/3, -x+1/3, z+1/3'
'x+1/3, y+2/3, z+2/3'
'-y+1/3, x-y+2/3, z+2/3'
'-x+y+1/3, -x+2/3, z+2/3'
'-x, -y, -z'
'y, -x+y, -z'
'x-y, x, -z'
'-x+2/3, -y+1/3, -z+1/3'
'y+2/3, -x+y+1/3, -z+1/3'
'x-y+2/3, x+1/3, -z+1/3'
'-x+1/3, -y+2/3, -z+2/3'
'y+1/3, -x+y+2/3, -z+2/3'
'x-y+1/3, x+2/3, -z+2/3'

loop_
_atom_site_type_symbol
_atom_site_label
_atom_site_fract_x
_atom_site_fract_y
_atom_site_fract_z
_atom_site_U_iso_or_equiv
_atom_site_adp_type
_atom_site_calc_flag
_atom_site_refinement_flags_adp
_atom_site_refinement_flags_posn
_atom_site_occupancy
Ru Ru1 0.85372(2) 0.75041(2) 0.50635(2) 0.03217(13) Uani d . . 1
S S1 0.79580(3) 0.67617(3) 0.39623(6) 0.0359(2) Uani d . . 1
Cl Cl1 0.87034(3) 0.71454(3) 0.60616(7) 0.0434(3) Uani d . . 1
Cl Cl2 0.83541(3) 0.78112(3) 0.39330(7) 0.0459(3) Uani d . . 1
O O1 0.83540(8) 0.70361(8) 0.40500(18) 0.0389(6) Uani d . . 1
O O2 0.77533(9) 0.67655(10) 0.3176(2) 0.0491(7) Uani d . . 1
O O3 0.85873(8) 0.80208(8) 0.6552(2) 0.0435(7) Uani d . . 1
O O4 0.7513(2) 0.76286(17) 0.9016(3) 0.118(2) Uani d . . 1
N N1 0.77639(9) 0.68421(9) 0.4900(2) 0.0350(7) Uani d . . 1
N N2 0.93077(9) 0.76808(9) 0.4057(2) 0.0379(8) Uani d . . 1
N N3 0.93984(9) 0.81788(10) 0.4808(2) 0.0397(8) Uani d . . 1
C C1 0.85891(10) 0.78333(11) 0.5956(3) 0.0355(9) Uani d . . 1
C C2 0.79907(11) 0.71597(11) 0.5408(2) 0.0320(8) Uani d . . 1
C C3 0.78150(11) 0.72126(12) 0.6185(3) 0.0386(9) Uani d . . 1
C C4 0.77011(12) 0.72838(12) 0.6859(3) 0.0406(9) Uani d . . 1
C C5 0.75576(14) 0.73728(13) 0.7648(3) 0.0469(11) Uani d . . 1
C C6 0.7198(2) 0.7223(3) 0.7875(5) 0.103(3) Uani d . . 1
H H6 0.6996 0.7042 0.7503 0.124 Uiso calc U R 1
C C7 0.7134(3) 0.7351(3) 0.8712(5) 0.107(3) Uani d . . 1
H H7A 0.7008 0.7137 0.9153 0.129 Uiso calc U R 1
H H7B 0.6973 0.747 0.863 0.129 Uiso calc U R 1
C C8 0.7793(2) 0.7641(2) 0.8383(4) 0.089(2) Uani d . . 1
H H8A 0.7956 0.7903 0.814 0.107 Uiso calc U R 1
H H8B 0.7958 0.7555 0.8678 0.107 Uiso calc U R 1
C C9 0.73714(11) 0.65543(12) 0.5121(3) 0.0374(9) Uani d . . 1
C C10 0.73044(12) 0.63054(13) 0.5826(3) 0.0452(10) Uani d . . 1
H H10 0.7513 0.6326 0.6171 0.054 Uiso calc U R 1
C C11 0.69352(14) 0.60247(15) 0.6039(4) 0.0600(13) Uani d . . 1
H H11 0.6889 0.5859 0.6543 0.072 Uiso calc U R 1
C C12 0.66384(15) 0.59884(17) 0.5520(4) 0.0707(16) Uani d . . 1
H H12 0.6384 0.5796 0.566 0.085 Uiso calc U R 1
C C13 0.67066(15) 0.62252(19) 0.4807(5) 0.0796(19) Uani d . . 1
H H13 0.6498 0.619 0.4438 0.096 Uiso calc U R 1
C C14 0.70745(13) 0.65202(16) 0.4597(4) 0.0603(13) Uani d . . 1
H H14 0.7118 0.6691 0.4107 0.072 Uiso calc U R 1
C C15 0.78889(11) 0.63040(11) 0.4129(3) 0.0368(9) Uani d . . 1
C C16 0.76315(14) 0.60090(14) 0.3571(3) 0.0521(11) Uani d . . 1
H H16 0.7489 0.6053 0.3119 0.062 Uiso calc U R 1
C C17 0.75884(15) 0.56514(14) 0.3690(4) 0.0595(13) Uani d . . 1
H H17 0.7416 0.5447 0.3309 0.071 Uiso calc U R 1
C C18 0.77920(15) 0.55840(13) 0.4356(3) 0.0542(12) Uani d . . 1
C C19 0.80359(15) 0.58800(13) 0.4915(3) 0.0518(11) Uani d . . 1
H H19 0.8167 0.5832 0.5389 0.062 Uiso calc U R 1
C C20 0.80956(13) 0.62460(12) 0.4806(3) 0.0439(10) Uani d . . 1
H H20 0.8272 0.6451 0.518 0.053 Uiso calc U R 1
C C21 0.7746(2) 0.51894(15) 0.4456(4) 0.0786(18) Uani d . . 1
H H21A 0.7944 0.5176 0.4101 0.118 Uiso calc U R 1
H H21B 0.7493 0.4997 0.423 0.118 Uiso calc U R 1
H H21C 0.7769 0.514 0.51 0.118 Uiso calc U R 1
C C22 0.91322(11) 0.78170(11) 0.4618(3) 0.0345(8) Uani d . . 1
C C23 0.97101(13) 0.79615(14) 0.3851(4) 0.0613(14) Uani d . . 1
H H23A 0.9746 0.8028 0.3195 0.074 Uiso calc U R 1
H H23B 0.9883 0.7865 0.4031 0.074 Uiso calc U R 1
C C24 0.97773(12) 0.83009(13) 0.4431(3) 0.0492(11) Uani d . . 1
H H24A 0.9965 0.835 0.4921 0.059 Uiso calc U R 1
H H24B 0.9869 0.8535 0.4055 0.059 Uiso calc U R 1
C C25 0.91554(12) 0.73077(12) 0.3669(3) 0.0396(9) Uani d . . 1
C C26 0.89721(12) 0.72369(14) 0.2831(3) 0.0470(11) Uani d . . 1
C C27 0.88244(13) 0.68684(15) 0.2460(3) 0.0549(12) Uani d . . 1
H H27 0.8697 0.6812 0.1888 0.066 Uiso calc U R 1
C C28 0.88593(14) 0.65819(15) 0.2910(4) 0.0554(12) Uani d . . 1
C C29 0.90581(14) 0.66775(14) 0.3703(3) 0.0518(12) Uani d . . 1
H H29 0.909 0.6487 0.4005 0.062 Uiso calc U R 1
C C30 0.92175(12) 0.70369(13) 0.4099(3) 0.0447(10) Uani d . . 1
C C31 0.94534(16) 0.71267(17) 0.4960(3) 0.0621(14) Uani d . . 1
H H31A 0.9347 0.6899 0.5349 0.093 Uiso calc U R 1
H H31B 0.9447 0.7335 0.5289 0.093 Uiso calc U R 1
H H31C 0.9718 0.7204 0.4801 0.093 Uiso calc U R 1
C C32 0.86590(18) 0.61783(17) 0.2534(5) 0.083(2) Uani d . . 1
H H32A 0.8389 0.6047 0.2715 0.124 Uiso calc U R 1
H H32B 0.8781 0.6039 0.2777 0.124 Uiso calc U R 1
H H32C 0.8678 0.6187 0.1867 0.124 Uiso calc U R 1
C C33 0.89247(18) 0.75352(19) 0.2351(4) 0.0702(15) Uani d . . 1
H H33A 0.8823 0.7445 0.1738 0.105 Uiso calc U R 1
H H33B 0.9173 0.7771 0.2306 0.105 Uiso calc U R 1
H H33C 0.8747 0.7587 0.2695 0.105 Uiso calc U R 1
C C34 0.93793(10) 0.84418(11) 0.5438(3) 0.0392(9) Uani d . . 1
C C35 0.93226(12) 0.87322(13) 0.5112(4) 0.0493(11) Uani d . . 1
C C36 0.93566(14) 0.90142(15) 0.5709(5) 0.0641(15) Uani d . . 1
H H36 0.9314 0.9212 0.5493 0.077 Uiso calc U R 1
C C37 0.94540(15) 0.90113(18) 0.6635(5) 0.0776(19) Uani d . . 1
C C38 0.95052(14) 0.87162(17) 0.6929(4) 0.0642(15) Uani d . . 1
H H38 0.9566 0.8709 0.7552 0.077 Uiso calc U R 1
C C39 0.94712(12) 0.84313(14) 0.6353(3) 0.0499(11) Uani d . . 1
C C40 0.95335(14) 0.81159(15) 0.6706(4) 0.0596(13) Uani d . . 1
H H40A 0.9748 0.8121 0.6381 0.089 Uiso calc U R 1
H H40B 0.9302 0.7868 0.6607 0.089 Uiso calc U R 1
H H40C 0.9591 0.8153 0.736 0.089 Uiso calc U R 1
C C41 0.9508(2) 0.9328(2) 0.7274(6) 0.124(3) Uani d . . 1
H H41A 0.9519 0.9539 0.6921 0.187 Uiso calc U R 1
H H41B 0.9748 0.9419 0.7614 0.187 Uiso calc U R 1
H H41C 0.9293 0.923 0.7703 0.187 Uiso calc U R 1
C C42 0.92292(15) 0.87467(15) 0.4120(4) 0.0604(13) Uani d . . 1
H H42A 0.9457 0.8819 0.3747 0.091 Uiso calc U R 1
H H42B 0.9147 0.8936 0.4041 0.091 Uiso calc U R 1
H H42C 0.9023 0.8494 0.3929 0.091 Uiso calc U R 1

loop_
_atom_site_aniso_label
_atom_site_aniso_U_11
_atom_site_aniso_U_22
_atom_site_aniso_U_33
_atom_site_aniso_U_12
_atom_site_aniso_U_13
_atom_site_aniso_U_23
Ru1 0.02978(19) 0.0354(2) 0.0316(2) 0.01648(14) 0.00142(12) -0.00016(12)
S1 0.0350(5) 0.0431(6) 0.0298(5) 0.0196(4) -0.0002(4) -0.0043(4)
Cl1 0.0459(6) 0.0441(6) 0.0409(6) 0.0230(5) -0.0050(4) 0.0051(4)
Cl2 0.0498(6) 0.0529(6) 0.0438(6) 0.0321(5) -0.0017(5) 0.0065(5)
O1 0.0457(16) 0.0403(15) 0.0310(14) 0.0218(13) 0.0066(12) -0.0029(11)
O2 0.0511(18) 0.066(2) 0.0350(16) 0.0324(16) -0.0081(13) -0.0051(14)
O3 0.0418(16) 0.0426(16) 0.0455(17) 0.0209(14) 0.0016(13) -0.0114(13)
O4 0.175(6) 0.142(5) 0.062(3) 0.098(5) 0.025(3) -0.036(3)
N1 0.0299(16) 0.0429(19) 0.0336(17) 0.0192(15) 0.0015(13) -0.0045(14)
N2 0.0268(16) 0.0392(19) 0.046(2) 0.0155(14) 0.0094(14) -0.0030(15)
N3 0.0310(17) 0.0396(19) 0.046(2) 0.0159(15) 0.0028(14) -0.0016(15)
C1 0.0231(18) 0.037(2) 0.043(2) 0.0129(16) -0.0008(15) 0.0056(18)
C2 0.0324(19) 0.035(2) 0.0290(19) 0.0171(17) -0.0023(15) -0.0008(15)
C3 0.039(2) 0.038(2) 0.033(2) 0.0147(18) 0.0017(16) -0.0056(16)
C4 0.042(2) 0.039(2) 0.041(2) 0.0199(19) 0.0046(18) 0.0034(18)
C5 0.065(3) 0.053(3) 0.039(2) 0.042(2) 0.006(2) -0.0005(19)
C6 0.078(4) 0.192(8) 0.065(4) 0.087(5) 0.004(3) -0.021(5)
C7 0.120(7) 0.186(9) 0.071(5) 0.117(7) 0.017(4) -0.001(5)
C8 0.116(5) 0.081(4) 0.054(4) 0.037(4) 0.012(3) -0.016(3)
C9 0.034(2) 0.041(2) 0.038(2) 0.0185(18) -0.0021(16) -0.0077(17)
C10 0.038(2) 0.050(3) 0.046(2) 0.021(2) 0.0016(18) 0.004(2)
C11 0.047(3) 0.059(3) 0.059(3) 0.015(2) 0.004(2) -0.001(2)
C12 0.042(3) 0.080(4) 0.057(3) 0.005(3) -0.001(2) -0.002(3)
C13 0.040(3) 0.092(4) 0.097(5) 0.025(3) -0.022(3) 0.013(4)
C14 0.039(3) 0.072(3) 0.069(3) 0.027(2) -0.003(2) 0.019(3)
C15 0.035(2) 0.040(2) 0.032(2) 0.0162(18) 0.0034(16) -0.0066(16)
C16 0.050(3) 0.057(3) 0.045(3) 0.023(2) -0.008(2) -0.013(2)
C17 0.064(3) 0.048(3) 0.050(3) 0.015(2) 0.000(2) -0.014(2)
C18 0.066(3) 0.037(2) 0.052(3) 0.021(2) 0.019(2) 0.000(2)
C19 0.066(3) 0.049(3) 0.043(3) 0.031(3) -0.004(2) -0.005(2)
C20 0.045(2) 0.043(2) 0.038(2) 0.018(2) 0.0015(18) -0.0033(18)
C21 0.109(5) 0.052(3) 0.067(4) 0.034(3) 0.012(3) -0.003(3)
C22 0.034(2) 0.042(2) 0.0300(19) 0.0206(18) -0.0014(15) 0.0038(16)
C23 0.038(3) 0.054(3) 0.083(4) 0.016(2) 0.019(2) -0.002(3)
C24 0.032(2) 0.048(3) 0.064(3) 0.018(2) 0.007(2) 0.001(2)
C25 0.038(2) 0.043(2) 0.039(2) 0.0214(19) 0.0093(17) -0.0017(17)
C26 0.040(2) 0.065(3) 0.038(2) 0.028(2) 0.0085(18) -0.003(2)
C27 0.047(3) 0.072(3) 0.039(2) 0.025(2) 0.005(2) -0.017(2)
C28 0.050(3) 0.056(3) 0.056(3) 0.024(2) 0.012(2) -0.011(2)
C29 0.052(3) 0.047(3) 0.060(3) 0.027(2) 0.013(2) 0.000(2)
C30 0.040(2) 0.053(3) 0.047(2) 0.028(2) 0.0078(19) -0.001(2)
C31 0.066(3) 0.081(4) 0.056(3) 0.049(3) -0.009(2) -0.002(3)
C32 0.071(4) 0.064(4) 0.093(5) 0.018(3) 0.019(3) -0.031(3)
C33 0.078(4) 0.097(4) 0.047(3) 0.053(4) 0.006(3) 0.011(3)
C34 0.0240(19) 0.033(2) 0.055(3) 0.0095(16) 0.0005(17) -0.0030(18)
C35 0.032(2) 0.042(2) 0.073(3) 0.0177(19) 0.003(2) -0.002(2)
C36 0.043(3) 0.048(3) 0.103(5) 0.024(2) 0.004(3) -0.016(3)
C37 0.042(3) 0.066(4) 0.112(5) 0.018(3) 0.009(3) -0.041(4)
C38 0.038(3) 0.080(4) 0.057(3) 0.016(3) 0.003(2) -0.018(3)
C39 0.027(2) 0.054(3) 0.055(3) 0.011(2) 0.0030(19) -0.003(2)
C40 0.039(3) 0.066(3) 0.062(3) 0.018(2) -0.005(2) 0.009(3)
C41 0.096(5) 0.108(6) 0.166(8) 0.050(5) 0.003(5) -0.077(6)
C42 0.051(3) 0.051(3) 0.080(4) 0.027(2) 0.000(3) 0.009(3)

loop_
_atom_type_symbol
_atom_type_description
_atom_type_scat_dispersion_real
_atom_type_scat_dispersion_imag
_atom_type_scat_source
C C 0.0033 0.0016 'International Tables Vol C Tables 4.2.6.8 and 6.1.1.4'
H H 0.0000 0.0000 'International Tables Vol C Tables 4.2.6.8 and 6.1.1.4'
N N 0.0061 0.0033 'International Tables Vol C Tables 4.2.6.8 and 6.1.1.4'
O O 0.0106 0.0060 'International Tables Vol C Tables 4.2.6.8 and 6.1.1.4'
S S 0.1246 0.1234 'International Tables Vol C Tables 4.2.6.8 and 6.1.1.4'
Cl Cl 0.1484 0.1585 'International Tables Vol C Tables 4.2.6.8 and 6.1.1.4'
Ru Ru -1.2594 0.8363 'International Tables Vol C Tables 4.2.6.8 and 6.1.1.4'

loop_
_geom_angle_atom_site_label_1
_geom_angle_atom_site_label_2
_geom_angle_atom_site_label_3
_geom_angle
C1 Ru1 C2 90.60(16)
C1 Ru1 C22 95.87(16)
C2 Ru1 C22 172.84(15)
C1 Ru1 O1 168.73(14)
C2 Ru1 O1 78.15(13)
C22 Ru1 O1 95.39(12)
C1 Ru1 Cl1 92.17(13)
C2 Ru1 Cl1 88.30(11)
C22 Ru1 Cl1 88.42(10)
O1 Ru1 Cl1 88.22(8)
C1 Ru1 Cl2 94.20(13)
C2 Ru1 Cl2 90.91(11)
C22 Ru1 Cl2 91.64(10)
O1 Ru1 Cl2 85.40(8)
Cl1 Ru1 Cl2 173.59(4)
O2 S1 O1 119.80(19)
O2 S1 N1 109.21(18)
O1 S1 N1 102.99(16)
O2 S1 C15 109.8(2)
O1 S1 C15 109.52(18)
N1 S1 C15 104.22(18)
S1 O1 Ru1 119.27(15)
C7 O4 C8 109.7(5)
C2 N1 C9 125.4(3)
C2 N1 S1 117.7(3)
C9 N1 S1 116.8(3)
C22 N2 C25 128.8(3)
C22 N2 C23 114.1(3)
C25 N2 C23 117.1(3)
C22 N3 C34 128.9(3)
C22 N3 C24 115.0(3)
C34 N3 C24 115.3(3)
O3 C1 Ru1 173.6(3)
N1 C2 C3 115.4(3)
N1 C2 Ru1 120.4(3)
C3 C2 Ru1 124.2(3)
C4 C3 C2 173.8(5)
C3 C4 C5 178.1(5)
C6 C5 C4 126.2(5)
C6 C5 C8 108.1(5)
C4 C5 C8 125.6(5)
C5 C6 C7 114.8(7)
C5 C6 H6 122.6
C7 C6 H6 122.6
C6 C7 O4 103.6(6)
C6 C7 H7A 111.0
O4 C7 H7A 111.0
C6 C7 H7B 111.0
O4 C7 H7B 111.0
H7A C7 H7B 109.0
C5 C8 O4 103.7(6)
C5 C8 H8A 111.0
O4 C8 H8A 111.0
C5 C8 H8B 111.0
O4 C8 H8B 111.0
H8A C8 H8B 109.0
C14 C9 C10 120.4(4)
C14 C9 N1 120.2(4)
C10 C9 N1 119.2(4)
C9 C10 C11 120.5(4)
C9 C10 H10 119.8
C11 C10 H10 119.8
C12 C11 C10 119.4(5)
C12 C11 H11 120.3
C10 C11 H11 120.3
C11 C12 C13 119.9(5)
C11 C12 H12 120.0
C13 C12 H12 120.0
C12 C13 C14 121.9(5)
C12 C13 H13 119.0
C14 C13 H13 119.0
C9 C14 C13 117.7(5)
C9 C14 H14 121.1
C13 C14 H14 121.1
C20 C15 C16 122.1(4)
C20 C15 S1 119.2(3)
C16 C15 S1 118.8(4)
C17 C16 C15 118.2(5)
C17 C16 H16 120.9
C15 C16 H16 120.9
C16 C17 C18 121.2(4)
C16 C17 H17 119.4
C18 C17 H17 119.4
C19 C18 C17 119.1(5)
C19 C18 C21 120.9(5)
C17 C18 C21 120.0(5)
C20 C19 C18 121.7(5)
C20 C19 H19 119.1
C18 C19 H19 119.1
C15 C20 C19 117.7(4)
C15 C20 H20 121.2
C19 C20 H20 121.2
C18 C21 H21A 109.5
C18 C21 H21B 109.5
H21A C21 H21B 109.5
C18 C21 H21C 109.5
H21A C21 H21C 109.5
H21B C21 H21C 109.5
N3 C22 N2 105.6(3)
N3 C22 Ru1 128.3(3)
N2 C22 Ru1 126.1(3)
N2 C23 C24 102.1(3)
N2 C23 H23A 111.3
C24 C23 H23A 111.3
N2 C23 H23B 111.3
C24 C23 H23B 111.3
H23A C23 H23B 109.2
N3 C24 C23 102.9(3)
N3 C24 H24A 111.2
C23 C24 H24A 111.2
N3 C24 H24B 111.2
C23 C24 H24B 111.2
H24A C24 H24B 109.1
C26 C25 N2 118.3(4)
C26 C25 C30 121.8(4)
N2 C25 C30 119.7(4)
C25 C26 C27 117.4(4)
C25 C26 C33 121.5(5)
C27 C26 C33 121.1(5)
C26 C27 C28 121.9(5)
C26 C27 H27 119.1
C28 C27 H27 119.1
C29 C28 C27 117.4(5)
C29 C28 C32 122.7(5)
C27 C28 C32 119.8(5)
C28 C29 C30 123.8(5)
C28 C29 H29 118.1
C30 C29 H29 118.1
C29 C30 C25 117.4(4)
C29 C30 C31 120.5(4)
C25 C30 C31 122.0(4)
C30 C31 H31A 109.5
C30 C31 H31B 109.5
H31A C31 H31B 109.5
C30 C31 H31C 109.5
H31A C31 H31C 109.5
H31B C31 H31C 109.5
C28 C32 H32A 109.5
C28 C32 H32B 109.5
H32A C32 H32B 109.5
C28 C32 H32C 109.5
H32A C32 H32C 109.5
H32B C32 H32C 109.5
C26 C33 H33A 109.5
C26 C33 H33B 109.5
H33A C33 H33B 109.5
C26 C33 H33C 109.5
H33A C33 H33C 109.5
H33B C33 H33C 109.5
C39 C34 C35 121.0(4)
C39 C34 N3 118.8(4)
C35 C34 N3 119.6(4)
C36 C35 C34 119.0(5)
C36 C35 C42 120.0(5)
C34 C35 C42 121.0(4)
C37 C36 C35 120.8(5)
C37 C36 H36 119.6
C35 C36 H36 119.6
C36 C37 C38 118.1(5)
C36 C37 C41 120.8(7)
C38 C37 C41 121.1(7)
C39 C38 C37 122.3(5)
C39 C38 H38 118.8
C37 C38 H38 118.8
C34 C39 C38 118.7(5)
C34 C39 C40 120.9(4)
C38 C39 C40 120.4(5)
C39 C40 H40A 109.5
C39 C40 H40B 109.5
H40A C40 H40B 109.5
C39 C40 H40C 109.5
H40A C40 H40C 109.5
H40B C40 H40C 109.5
C37 C41 H41A 109.5
C37 C41 H41B 109.5
H41A C41 H41B 109.5
C37 C41 H41C 109.5
H41A C41 H41C 109.5
H41B C41 H41C 109.5
C35 C42 H42A 109.5
C35 C42 H42B 109.5
H42A C42 H42B 109.5
C35 C42 H42C 109.5
H42A C42 H42C 109.5
H42B C42 H42C 109.5

loop_
_geom_bond_atom_site_label_1
_geom_bond_atom_site_label_2
_geom_bond_distance
Ru1 C1 1.801(4)
Ru1 C2 1.996(4)
Ru1 C22 2.181(4)
Ru1 O1 2.219(3)
Ru1 Cl1 2.3786(11)
Ru1 Cl2 2.3964(11)
S1 O2 1.422(3)
S1 O1 1.424(3)
S1 N1 1.692(3)
S1 C15 1.742(4)
O3 C1 1.158(5)
O4 C7 1.441(10)
O4 C8 1.444(8)
N1 C2 1.364(5)
N1 C9 1.457(5)
N2 C22 1.366(5)
N2 C25 1.430(5)
N2 C23 1.474(5)
N3 C22 1.340(5)
N3 C34 1.438(5)
N3 C24 1.461(5)
C2 C3 1.413(5)
C3 C4 1.184(6)
C4 C5 1.418(6)
C5 C6 1.304(8)
C5 C8 1.485(7)
C6 C7 1.406(9)
C6 H6 0.95
C7 H7A 0.99
C7 H7B 0.99
C8 H8A 0.99
C8 H8B 0.99
C9 C14 1.371(6)
C9 C10 1.371(6)
C10 C11 1.383(6)
C10 H10 0.95
C11 C12 1.364(7)
C11 H11 0.95
C12 C13 1.348(8)
C12 H12 0.95
C13 C14 1.396(7)
C13 H13 0.95
C14 H14 0.95
C15 C20 1.390(6)
C15 C16 1.388(6)
C16 C17 1.376(7)
C16 H16 0.95
C17 C18 1.388(7)
C17 H17 0.95
C18 C19 1.375(7)
C18 C21 1.515(7)
C19 C20 1.382(6)
C19 H19 0.95
C20 H20 0.95
C21 H21A 0.98
C21 H21B 0.98
C21 H21C 0.98
C23 C24 1.516(7)
C23 H23A 0.99
C23 H23B 0.99
C24 H24A 0.99
C24 H24B 0.99
C25 C26 1.388(6)
C25 C30 1.389(6)
C26 C27 1.405(7)
C26 C33 1.486(7)
C27 C28 1.398(7)
C27 H27 0.95
C28 C29 1.354(7)
C28 C32 1.514(7)
C29 C30 1.386(6)
C29 H29 0.95
C30 C31 1.511(6)
C31 H31A 0.98
C31 H31B 0.98
C31 H31C 0.98
C32 H32A 0.98
C32 H32B 0.98
C32 H32C 0.98
C33 H33A 0.98
C33 H33B 0.98
C33 H33C 0.98
C34 C39 1.398(6)
C34 C35 1.386(6)
C35 C36 1.387(7)
C35 C42 1.510(7)
C36 C37 1.415(9)
C36 H36 0.95
C37 C38 1.376(9)
C37 C41 1.509(8)
C38 C39 1.377(7)
C38 H38 0.95
C39 C40 1.507(7)
C40 H40A 0.98
C40 H40B 0.98
C40 H40C 0.98
C41 H41A 0.98
C41 H41B 0.98
C41 H41C 0.98
C42 H42A 0.98
C42 H42B 0.98
C42 H42C 0.98

loop_
_platon_squeeze_void_nr
_platon_squeeze_void_average_x
_platon_squeeze_void_average_y
_platon_squeeze_void_average_z
_platon_squeeze_void_volume
_platon_squeeze_void_count_electrons
_platon_squeeze_void_content
1 0.000 0.000 0.000 1241 514 ' '
2 0.000 0.000 0.500 37 12 ' '
3 0.333 0.667 0.667 1230 512 ' '
4 0.333 0.667 0.167 38 12 ' '
5 0.667 0.333 0.333 1233 512 ' '
6 0.667 0.333 0.833 38 12 ' '
